data_4122552
loop_
_publ_author_name
'Bagchi, Vivek'
'Paraskevopoulou, Patrina'
'Das, Purak'
'Chi, Lingyu'
'Wang, Qiuwen'
'Choudhury, Amitava'
'Mathieson, Jennifer S.'
'Cronin, Leroy'
'Pardue, Daniel B.'
'Cundari, Thomas R.'
'Mitrikas, George'
'Sanakis, Yiannis'
'Stavropoulos, Pericles'

_publ_section_title
;
 A Versatile Tripodal Cu(I) Reagent for C-N Bond Construction via
 Nitrene-Transfer Chemistry: Catalytic Perspectives and Mechanistic
 Insights on C-H Aminations/Amidinations and Olefin Aziridinations.
;
_journal_issue 32
_journal_name_full 'Journal of the American Chemical Society'
_journal_page_first 11362
_journal_page_last 11381
_journal_paper_doi 10.1021/ja503869j
_journal_volume 136
_journal_year 2014
_chemical_formula_moiety 'C14 H15 N O2 S'
_chemical_formula_sum 'C14 H15 N O2 S'
_chemical_formula_weight 261.33
_chemical_name_systematic
; 
 ? 
;
_space_group_IT_number 2
_symmetry_cell_setting triclinic
_symmetry_space_group_name_Hall '-P 1'
_symmetry_space_group_name_H-M 'P -1'
_atom_sites_solution_hydrogens geom
_atom_sites_solution_primary direct
_atom_sites_solution_secondary difmap
_audit_creation_method SHELXL-97
_cell_angle_alpha 95.532(7)
_cell_angle_beta 111.206(7)
_cell_angle_gamma 118.152(7)
_cell_formula_units_Z 2
_cell_length_a 9.171(5)
_cell_length_b 9.554(5)
_cell_length_c 9.772(5)
_cell_measurement_reflns_used 815
_cell_measurement_temperature 298(2)
_cell_measurement_theta_max 18.70
_cell_measurement_theta_min 2.36
_cell_volume 665.6(6)
_computing_cell_refinement 'Bruker SAINT (Bruker, 2008)'
_computing_data_collection 'Bruker SMART (Bruker, 2001)'
_computing_data_reduction 'Bruker SAINT'
_computing_molecular_graphics 'Bruker SHELXTL'
_computing_publication_material 'Bruker SHELXTL'
_computing_structure_refinement 'SHELXL-97 (Sheldrick, 2008)'
_computing_structure_solution 'SHELXS-97 (Sheldrick, 2008)'
_diffrn_ambient_temperature 298(2)
_diffrn_measured_fraction_theta_full 0.993
_diffrn_measured_fraction_theta_max 0.993
_diffrn_measurement_device_type 'Smart-Apex CCD area detector'
_diffrn_measurement_method 'phi and omega scans'
_diffrn_radiation_monochromator graphite
_diffrn_radiation_source 'fine-focus sealed tube'
_diffrn_radiation_type MoK\a
_diffrn_radiation_wavelength 0.71073
_diffrn_reflns_av_R_equivalents 0.0530
_diffrn_reflns_av_sigmaI/netI 0.0759
_diffrn_reflns_limit_h_max 11
_diffrn_reflns_limit_h_min -11
_diffrn_reflns_limit_k_max 12
_diffrn_reflns_limit_k_min -12
_diffrn_reflns_limit_l_max 12
_diffrn_reflns_limit_l_min -12
_diffrn_reflns_number 7854
_diffrn_reflns_theta_full 27.50
_diffrn_reflns_theta_max 27.50
_diffrn_reflns_theta_min 2.36
_exptl_absorpt_coefficient_mu 0.236
_exptl_absorpt_correction_T_max 0.9767
_exptl_absorpt_correction_T_min 0.9324
_exptl_absorpt_correction_type multi-scan
_exptl_absorpt_process_details '(SADABS; Bruker, 2008)'
_exptl_crystal_colour colorless
_exptl_crystal_density_diffrn 1.304
_exptl_crystal_density_method 'not measured'
_exptl_crystal_description plate
_exptl_crystal_F_000 276
_exptl_crystal_size_max 0.30
_exptl_crystal_size_mid 0.15
_exptl_crystal_size_min 0.10
_refine_diff_density_max 0.426
_refine_diff_density_min -0.266
_refine_diff_density_rms 0.059
_refine_ls_extinction_method none
_refine_ls_goodness_of_fit_ref 1.052
_refine_ls_hydrogen_treatment constr
_refine_ls_matrix_type full
_refine_ls_number_parameters 163
_refine_ls_number_reflns 3039
_refine_ls_number_restraints 0
_refine_ls_restrained_S_all 1.052
_refine_ls_R_factor_all 0.1549
_refine_ls_R_factor_gt 0.0832
_refine_ls_shift/su_max 0.000
_refine_ls_shift/su_mean 0.000
_refine_ls_structure_factor_coef Fsqd
_refine_ls_weighting_details 'calc w=1/[\s^2^(Fo^2^)+(0.0794P)^2^+0.0800P] where P=(Fo^2^+2Fc^2^)/3'
_refine_ls_weighting_scheme calc
_refine_ls_wR_factor_gt 0.1720
_refine_ls_wR_factor_ref 0.2019
_reflns_number_gt 1628
_reflns_number_total 3039
_reflns_threshold_expression >2sigma(I)
_cod_data_source_file Toluene_NHTs.cif
_cod_data_source_block sad
_cod_depositor_comments
;
The following automatic conversions were performed:

'_symmetry_cell_setting' value 'Triclinic' changed to 'triclinic'
according to
/usr/data/users/saulius/crontab/automatic-downloads/current/ACS/lib/dictionaries/cif_core.dic
dictionary named 'cif_core.dic' version 2.4.2 from
2011-04-26.

'_exptl_absorpt_correction_type' value 'Multi-scan'
changed to 'multi-scan' according to
/usr/data/users/saulius/crontab/automatic-downloads/current/ACS/lib/dictionaries/cif_core.dic
dictionary named 'cif_core.dic' version 2.4.2 from 2011-04-26.

Automatic conversion script
Id: cif_fix_values 2281 2013-09-26 08:29:07Z andrius 
;
_cod_original_sg_symbol_H-M P-1
_cod_database_code 4122552

loop_
_symmetry_equiv_pos_as_xyz
'x, y, z'
'-x, -y, -z'

loop_
_atom_site_label
_atom_site_type_symbol
_atom_site_fract_x
_atom_site_fract_y
_atom_site_fract_z
_atom_site_U_iso_or_equiv
_atom_site_adp_type
_atom_site_occupancy
_atom_site_symmetry_multiplicity
_atom_site_calc_flag
_atom_site_refinement_flags
C1 C 0.4679(5) 0.6794(5) 0.9129(4) 0.0552(9) Uani 1 1 d .
C2 C 0.6020(6) 0.6532(5) 0.9064(5) 0.0670(11) Uani 1 1 d .
H2A H 0.5661 0.5523 0.8423 0.080 Uiso 1 1 calc R
C3 C 0.7884(6) 0.7769(7) 0.9950(6) 0.0823(14) Uani 1 1 d .
H3A H 0.8778 0.7598 0.9886 0.099 Uiso 1 1 calc R
C4 C 0.8428(6) 0.9220(7) 1.0906(6) 0.0827(14) Uani 1 1 d .
H4A H 0.9693 1.0039 1.1504 0.099 Uiso 1 1 calc R
C5 C 0.7133(7) 0.9497(6) 1.1003(5) 0.0829(14) Uani 1 1 d .
H5A H 0.7510 1.0503 1.1663 0.099 Uiso 1 1 calc R
C6 C 0.5250(6) 0.8267(5) 1.0109(5) 0.0696(12) Uani 1 1 d .
H6A H 0.4366 0.8450 1.0180 0.084 Uiso 1 1 calc R
C7 C 0.2652(5) 0.5467(5) 0.8069(5) 0.0696(12) Uani 1 1 d .
H7A H 0.2331 0.5582 0.7044 0.084 Uiso 1 1 calc R
H7B H 0.2472 0.4371 0.7981 0.084 Uiso 1 1 calc R
N1 N 0.1427(4) 0.5549(4) 0.8580(4) 0.0737(10) Uani 1 1 d .
H1A H 0.1850 0.6067 0.9538 0.088 Uiso 1 1 calc R
S1 S -0.07653(14) 0.46815(12) 0.73852(13) 0.0600(4) Uani 1 1 d .
O2 O -0.1562(4) 0.4920(3) 0.8333(3) 0.0742(8) Uani 1 1 d .
O1 O -0.0920(4) 0.5308(4) 0.6126(4) 0.0810(9) Uani 1 1 d .
C8 C -0.1708(4) 0.2533(4) 0.6673(4) 0.0498(9) Uani 1 1 d .
C9 C -0.1483(6) 0.1906(5) 0.5484(5) 0.0657(11) Uani 1 1 d .
H9A H -0.0901 0.2612 0.5002 0.079 Uiso 1 1 calc R
C10 C -0.2123(6) 0.0236(6) 0.5018(5) 0.0755(13) Uani 1 1 d .
H10A H -0.1939 -0.0174 0.4236 0.091 Uiso 1 1 calc R
C11 C -0.3040(5) -0.0857(5) 0.5689(5) 0.0673(11) Uani 1 1 d .
C12 C -0.3281(6) -0.0210(6) 0.6835(5) 0.0726(12) Uani 1 1 d .
H12A H -0.3919 -0.0925 0.7282 0.087 Uiso 1 1 calc R
C13 C -0.2610(5) 0.1465(5) 0.7350(5) 0.0630(11) Uani 1 1 d .
H13A H -0.2764 0.1877 0.8153 0.076 Uiso 1 1 calc R
C14 C -0.3726(7) -0.2688(6) 0.5149(6) 0.1046(18) Uani 1 1 d .
H14A H -0.4327 -0.3263 0.5726 0.157 Uiso 1 1 calc R
H14B H -0.2687 -0.2789 0.5315 0.157 Uiso 1 1 calc R
H14C H -0.4600 -0.3176 0.4064 0.157 Uiso 1 1 calc R

loop_
_atom_site_aniso_label
_atom_site_aniso_U_11
_atom_site_aniso_U_22
_atom_site_aniso_U_33
_atom_site_aniso_U_23
_atom_site_aniso_U_13
_atom_site_aniso_U_12
C1 0.054(2) 0.053(2) 0.056(2) 0.022(2) 0.0290(19) 0.0241(19)
C2 0.067(3) 0.057(2) 0.083(3) 0.029(2) 0.040(2) 0.034(2)
C3 0.065(3) 0.088(4) 0.112(4) 0.048(3) 0.045(3) 0.049(3)
C4 0.055(3) 0.087(4) 0.085(4) 0.034(3) 0.023(3) 0.030(3)
C5 0.083(3) 0.066(3) 0.071(3) 0.010(2) 0.034(3) 0.023(3)
C6 0.060(3) 0.060(3) 0.080(3) 0.010(2) 0.040(2) 0.023(2)
C7 0.063(3) 0.059(2) 0.081(3) 0.015(2) 0.040(2) 0.026(2)
N1 0.058(2) 0.061(2) 0.078(2) -0.0004(18) 0.0323(19) 0.0184(17)
S1 0.0583(6) 0.0574(6) 0.0727(8) 0.0252(5) 0.0370(6) 0.0319(5)
O2 0.082(2) 0.0792(19) 0.086(2) 0.0261(16) 0.0535(17) 0.0508(17)
O1 0.099(2) 0.078(2) 0.094(2) 0.0463(18) 0.0613(19) 0.0524(18)
C8 0.0402(19) 0.052(2) 0.049(2) 0.0161(18) 0.0197(17) 0.0210(17)
C9 0.075(3) 0.063(3) 0.057(3) 0.023(2) 0.038(2) 0.030(2)
C10 0.080(3) 0.076(3) 0.060(3) 0.009(2) 0.029(2) 0.041(3)
C11 0.053(2) 0.057(3) 0.064(3) 0.016(2) 0.011(2) 0.023(2)
C12 0.066(3) 0.070(3) 0.083(3) 0.036(3) 0.041(3) 0.031(2)
C13 0.066(3) 0.062(3) 0.069(3) 0.024(2) 0.039(2) 0.034(2)
C14 0.107(4) 0.061(3) 0.105(4) 0.014(3) 0.025(3) 0.037(3)

loop_
_atom_type_symbol
_atom_type_description
_atom_type_scat_dispersion_real
_atom_type_scat_dispersion_imag
_atom_type_scat_source
C C 0.0033 0.0016 'International Tables Vol C Tables 4.2.6.8 and 6.1.1.4'
H H 0.0000 0.0000 'International Tables Vol C Tables 4.2.6.8 and 6.1.1.4'
N N 0.0061 0.0033 'International Tables Vol C Tables 4.2.6.8 and 6.1.1.4'
O O 0.0106 0.0060 'International Tables Vol C Tables 4.2.6.8 and 6.1.1.4'
S S 0.1246 0.1234 'International Tables Vol C Tables 4.2.6.8 and 6.1.1.4'

loop_
_geom_angle_atom_site_label_1
_geom_angle_atom_site_label_2
_geom_angle_atom_site_label_3
_geom_angle
C6 C1 C2 118.7(4)
C6 C1 C7 122.6(4)
C2 C1 C7 118.7(4)
C3 C2 C1 119.8(4)
C3 C2 H2A 120.1
C1 C2 H2A 120.1
C4 C3 C2 120.8(4)
C4 C3 H3A 119.6
C2 C3 H3A 119.6
C3 C4 C5 120.3(4)
C3 C4 H4A 119.8
C5 C4 H4A 119.8
C4 C5 C6 119.5(5)
C4 C5 H5A 120.3
C6 C5 H5A 120.3
C1 C6 C5 120.8(4)
C1 C6 H6A 119.6
C5 C6 H6A 119.6
N1 C7 C1 113.6(3)
N1 C7 H7A 108.8
C1 C7 H7A 108.8
N1 C7 H7B 108.8
C1 C7 H7B 108.8
H7A C7 H7B 107.7
C7 N1 S1 121.1(3)
C7 N1 H1A 119.5
S1 N1 H1A 119.5
O1 S1 O2 119.11(19)
O1 S1 N1 109.17(19)
O2 S1 N1 104.82(19)
O1 S1 C8 108.12(18)
O2 S1 C8 108.40(17)
N1 S1 C8 106.56(17)
C13 C8 C9 119.5(4)
C13 C8 S1 119.7(3)
C9 C8 S1 120.7(3)
C10 C9 C8 119.6(4)
C10 C9 H9A 120.2
C8 C9 H9A 120.2
C9 C10 C11 121.5(4)
C9 C10 H10A 119.3
C11 C10 H10A 119.3
C12 C11 C10 117.6(4)
C12 C11 C14 122.3(4)
C10 C11 C14 120.1(5)
C11 C12 C13 122.0(4)
C11 C12 H12A 119.0
C13 C12 H12A 119.0
C12 C13 C8 119.8(4)
C12 C13 H13A 120.1
C8 C13 H13A 120.1
C11 C14 H14A 109.5
C11 C14 H14B 109.5
H14A C14 H14B 109.5
C11 C14 H14C 109.5
H14A C14 H14C 109.5
H14B C14 H14C 109.5

loop_
_geom_bond_atom_site_label_1
_geom_bond_atom_site_label_2
_geom_bond_distance
C1 C6 1.361(5)
C1 C2 1.386(5)
C1 C7 1.505(5)
C2 C3 1.376(6)
C2 H2A 0.9300
C3 C4 1.343(6)
C3 H3A 0.9300
C4 C5 1.365(6)
C4 H4A 0.9300
C5 C6 1.386(6)
C5 H5A 0.9300
C6 H6A 0.9300
C7 N1 1.414(5)
C7 H7A 0.9700
C7 H7B 0.9700
N1 S1 1.623(4)
N1 H1A 0.8600
S1 O1 1.410(3)
S1 O2 1.432(3)
S1 C8 1.749(4)
C8 C13 1.375(5)
C8 C9 1.381(5)
C9 C10 1.372(6)
C9 H9A 0.9300
C10 C11 1.389(6)
C10 H10A 0.9300
C11 C12 1.364(6)
C11 C14 1.509(6)
C12 C13 1.373(6)
C12 H12A 0.9300
C13 H13A 0.9300
C14 H14A 0.9600
C14 H14B 0.9600
C14 H14C 0.9600
